data_4129875
loop_
_publ_author_name
'Shimizu, Daiki'
'Oh, Juwon'
'Furukawa, Ko'
'Kim, Dongho'
'Osuka, Atsuhiro'

_publ_section_title
;
 Triarylporphyrin meso-Oxy Radicals: Remarkable Chemical Stabilities and
 Oxidation to Oxophlorin \p-Cations.
;
_journal_issue 49
_journal_name_full 'Journal of the American Chemical Society'
_journal_page_first 15584
_journal_page_last 15594
_journal_paper_doi 10.1021/jacs.5b11223
_journal_volume 137
_journal_year 2015
_chemical_formula_moiety 'C62 H71 N4 O Zn, C4 H8 O'
_chemical_formula_sum 'C66 H79 N4 O2 Zn'
_chemical_formula_weight 1025.72
_space_group_IT_number 2
_space_group_name_Hall '-P 1'
_space_group_name_H-M_alt 'P -1'
_symmetry_cell_setting triclinic
_symmetry_Int_Tables_number 2
_symmetry_space_group_name_Hall '-P 1'
_symmetry_space_group_name_H-M 'P -1'
_atom_sites_solution_hydrogens geom
_atom_sites_solution_primary direct
_atom_sites_solution_secondary difmap
_audit_creation_method SHELXL-97
_cell_angle_alpha 110.787(9)
_cell_angle_beta 99.471(14)
_cell_angle_gamma 95.73(2)
_cell_formula_units_Z 2
_cell_length_a 12.5135(16)
_cell_length_b 13.6400(11)
_cell_length_c 18.3923(15)
_cell_measurement_reflns_used 2717
_cell_measurement_temperature 93(2)
_cell_measurement_theta_max 68.2
_cell_measurement_theta_min 25.4
_cell_volume 2852.0(6)
_computing_structure_refinement 'SHELXL-97 (Sheldrick, 1997)'
_computing_structure_solution 'SHELXS-97 (Sheldrick, 1990)'
_diffrn_ambient_temperature 93(2)
_diffrn_detector_area_resol_mean 5.8140
_diffrn_measured_fraction_theta_full 0.980
_diffrn_measured_fraction_theta_max 0.980
_diffrn_measurement_device_type 'Rigaku XtaLAB P200'
_diffrn_measurement_method \w
_diffrn_radiation_monochromator graphite
_diffrn_radiation_source 'fine-focus sealed tube'
_diffrn_radiation_type CuK\a
_diffrn_radiation_wavelength 1.54187
_diffrn_reflns_av_R_equivalents 0.0633
_diffrn_reflns_av_sigmaI/netI 0.0517
_diffrn_reflns_limit_h_max 14
_diffrn_reflns_limit_h_min -13
_diffrn_reflns_limit_k_max 15
_diffrn_reflns_limit_k_min -15
_diffrn_reflns_limit_l_max 21
_diffrn_reflns_limit_l_min -21
_diffrn_reflns_number 34523
_diffrn_reflns_theta_full 63.00
_diffrn_reflns_theta_max 63.00
_diffrn_reflns_theta_min 6.52
_exptl_absorpt_coefficient_mu 0.952
_exptl_absorpt_correction_T_max 0.9821
_exptl_absorpt_correction_T_min 0.957
_exptl_absorpt_correction_type multi-scan
_exptl_absorpt_process_details 'REQAB (Rigaku, 1998)'
_exptl_crystal_colour Brown
_exptl_crystal_density_diffrn 1.194
_exptl_crystal_density_method 'not measured'
_exptl_crystal_description Prism
_exptl_crystal_F_000 1098
_exptl_crystal_size_max 0.30
_exptl_crystal_size_mid 0.04
_exptl_crystal_size_min 0.02
_refine_diff_density_max 1.061
_refine_diff_density_min -0.509
_refine_diff_density_rms 0.064
_refine_ls_extinction_method none
_refine_ls_goodness_of_fit_ref 1.026
_refine_ls_hydrogen_treatment constr
_refine_ls_matrix_type full
_refine_ls_number_parameters 721
_refine_ls_number_reflns 9051
_refine_ls_number_restraints 0
_refine_ls_restrained_S_all 1.026
_refine_ls_R_factor_all 0.0554
_refine_ls_R_factor_gt 0.0453
_refine_ls_shift/su_max 0.000
_refine_ls_shift/su_mean 0.000
_refine_ls_structure_factor_coef Fsqd
_refine_ls_weighting_details 'calc w=1/[\s^2^(Fo^2^)+(0.0800P)^2^+0.0000P] where P=(Fo^2^+2Fc^2^)/3'
_refine_ls_weighting_scheme calc
_refine_ls_wR_factor_gt 0.1170
_refine_ls_wR_factor_ref 0.1210
_reflns_number_gt 7303
_reflns_number_total 9231
_reflns_threshold_expression >2sigma(I)
_cod_data_source_file ja5b11223_si_006.cif
_cod_data_source_block 50227ds
_cod_original_cell_volume 2852.0(5)
_cod_database_code 4129875

loop_
_symmetry_equiv_pos_as_xyz
'x, y, z'
'-x, -y, -z'

loop_
_atom_site_label
_atom_site_type_symbol
_atom_site_fract_x
_atom_site_fract_y
_atom_site_fract_z
_atom_site_U_iso_or_equiv
_atom_site_adp_type
_atom_site_occupancy
_atom_site_symmetry_multiplicity
_atom_site_calc_flag
_atom_site_refinement_flags
_atom_site_disorder_assembly
_atom_site_disorder_group
C1 C 0.14601(18) 0.46134(16) -0.00495(12) 0.0189(5) Uani 1 1 d . . .
C2 C 0.24550(19) 0.52927(16) 0.00287(13) 0.0215(5) Uani 1 1 d . . .
H2 H 0.2613 0.5623 -0.0326 0.026 Uiso 1 1 calc R . .
C3 C 0.31277(19) 0.53694(17) 0.07121(13) 0.0215(5) Uani 1 1 d . . .
H3 H 0.3859 0.5750 0.0921 0.026 Uiso 1 1 calc R . .
C4 C 0.25251(17) 0.47670(16) 0.10616(13) 0.0187(5) Uani 1 1 d . . .
C5 C 0.28570(17) 0.47738(16) 0.18230(13) 0.0184(4) Uani 1 1 d . . .
C6 C 0.22227(18) 0.42811(16) 0.22096(12) 0.0191(5) Uani 1 1 d . . .
C7 C 0.26147(19) 0.42371(17) 0.29722(13) 0.0237(5) Uani 1 1 d . . .
H7 H 0.3320 0.4549 0.3309 0.028 Uiso 1 1 calc R . .
C8 C 0.17856(19) 0.36656(17) 0.31217(13) 0.0236(5) Uani 1 1 d . . .
H8 H 0.1801 0.3497 0.3582 0.028 Uiso 1 1 calc R . .
C9 C 0.08857(18) 0.33669(16) 0.24540(12) 0.0196(5) Uani 1 1 d . . .
C10 C -0.01252(18) 0.27293(16) 0.23637(12) 0.0192(5) Uani 1 1 d . . .
C11 C -0.09915(18) 0.23725(16) 0.16879(12) 0.0186(5) Uani 1 1 d . . .
C12 C -0.19902(18) 0.16676(17) 0.15892(13) 0.0221(5) Uani 1 1 d . . .
H12 H -0.2193 0.1407 0.1972 0.027 Uiso 1 1 calc R . .
C13 C -0.25819(19) 0.14482(17) 0.08507(13) 0.0225(5) Uani 1 1 d . . .
H13 H -0.3283 0.1008 0.0616 0.027 Uiso 1 1 calc R . .
C14 C -0.19523(18) 0.20065(16) 0.04845(13) 0.0190(5) Uani 1 1 d . . .
C15 C -0.22668(18) 0.19491(16) -0.03049(13) 0.0192(5) Uani 1 1 d . . .
C16 C -0.16481(18) 0.24511(16) -0.06793(12) 0.0193(5) Uani 1 1 d . . .
C17 C -0.20346(19) 0.24951(16) -0.14471(13) 0.0217(5) Uani 1 1 d . . .
H17 H -0.2697 0.2107 -0.1817 0.026 Uiso 1 1 calc R . .
C18 C -0.12747(19) 0.31942(16) -0.15421(12) 0.0214(5) Uani 1 1 d . . .
H18 H -0.1305 0.3398 -0.1987 0.026 Uiso 1 1 calc R . .
C19 C -0.04221(18) 0.35635(16) -0.08423(12) 0.0189(5) Uani 1 1 d . . .
C20 C 0.05141(18) 0.43795(16) -0.06924(12) 0.0178(4) Uani 1 1 d . . .
C21 C 0.39625(18) 0.54117(16) 0.22879(12) 0.0196(5) Uani 1 1 d . . .
C22 C 0.49102(19) 0.49898(17) 0.21643(13) 0.0210(5) Uani 1 1 d . . .
H22 H 0.4854 0.4280 0.1799 0.025 Uiso 1 1 calc R . .
C23 C 0.59420(18) 0.55931(17) 0.25684(12) 0.0208(5) Uani 1 1 d . . .
C24 C 0.59878(19) 0.66312(17) 0.30910(13) 0.0235(5) Uani 1 1 d . . .
H24 H 0.6688 0.7051 0.3371 0.028 Uiso 1 1 calc R . .
C25 C 0.50485(19) 0.70836(17) 0.32227(13) 0.0235(5) Uani 1 1 d . . .
C26 C 0.40365(19) 0.64504(17) 0.28170(13) 0.0223(5) Uani 1 1 d . . .
H26 H 0.3383 0.6731 0.2902 0.027 Uiso 1 1 calc R . .
C27 C 0.69972(19) 0.51364(18) 0.24536(13) 0.0246(5) Uani 1 1 d . . .
C28 C 0.6797(2) 0.4148(2) 0.16893(15) 0.0334(6) Uani 1 1 d . . .
H28 H 0.6329 0.3568 0.1743 0.050 Uiso 1 1 calc R . .
H28A H 0.7502 0.3934 0.1594 0.050 Uiso 1 1 calc R . .
H28B H 0.6431 0.4308 0.1241 0.050 Uiso 1 1 calc R . .
C29 C 0.7900(2) 0.5956(2) 0.24205(16) 0.0333(6) Uani 1 1 d . . .
H29 H 0.8558 0.5635 0.2334 0.050 Uiso 1 1 calc R . .
H29A H 0.8080 0.6575 0.2924 0.050 Uiso 1 1 calc R . .
H29B H 0.7641 0.6182 0.1982 0.050 Uiso 1 1 calc R . .
C30 C 0.7394(2) 0.4816(2) 0.31589(16) 0.0390(6) Uani 1 1 d . . .
H30 H 0.6829 0.4274 0.3171 0.059 Uiso 1 1 calc R . .
H30A H 0.7531 0.5443 0.3656 0.059 Uiso 1 1 calc R . .
H30B H 0.8075 0.4528 0.3099 0.059 Uiso 1 1 calc R . .
C31 C 0.5159(2) 0.82409(19) 0.38006(15) 0.0335(6) Uani 1 1 d . . .
C32 C 0.5384(5) 0.8236(3) 0.4645(2) 0.0889(15) Uani 1 1 d . . .
H32 H 0.6044 0.7925 0.4728 0.133 Uiso 1 1 calc R . .
H32A H 0.4754 0.7813 0.4712 0.133 Uiso 1 1 calc R . .
H32B H 0.5498 0.8968 0.5035 0.133 Uiso 1 1 calc R . .
C33 C 0.6076(3) 0.8958(2) 0.3716(3) 0.0792(13) Uani 1 1 d . . .
H33 H 0.5942 0.8938 0.3170 0.119 Uiso 1 1 calc R . .
H33A H 0.6774 0.8718 0.3832 0.119 Uiso 1 1 calc R . .
H33B H 0.6113 0.9688 0.4089 0.119 Uiso 1 1 calc R . .
C34 C 0.4083(3) 0.8667(3) 0.3709(3) 0.0811(14) Uani 1 1 d . . .
H34 H 0.4174 0.9394 0.4103 0.122 Uiso 1 1 calc R . .
H34A H 0.3499 0.8210 0.3792 0.122 Uiso 1 1 calc R . .
H34B H 0.3884 0.8671 0.3172 0.122 Uiso 1 1 calc R . .
C35 C -0.02436(18) 0.23361(16) 0.30119(13) 0.0199(5) Uani 1 1 d . . .
C36 C 0.00840(19) 0.13750(17) 0.29593(13) 0.0227(5) Uani 1 1 d . . .
H36 H 0.0352 0.0979 0.2508 0.027 Uiso 1 1 calc R . .
C37 C 0.00259(19) 0.09819(17) 0.35578(13) 0.0237(5) Uani 1 1 d . . .
C38 C -0.03851(19) 0.15818(17) 0.42046(13) 0.0234(5) Uani 1 1 d . . .
H38 H -0.0427 0.1325 0.4618 0.028 Uiso 1 1 calc R . .
C39 C -0.07365(19) 0.25408(17) 0.42709(13) 0.0221(5) Uani 1 1 d . . .
C40 C -0.06526(18) 0.29111(17) 0.36636(13) 0.0212(5) Uani 1 1 d . . .
H40 H -0.0879 0.3567 0.3696 0.025 Uiso 1 1 calc R . .
C41 C 0.0438(2) -0.00474(19) 0.35354(15) 0.0314(6) Uani 1 1 d . . .
C42 C 0.0694(3) -0.0673(2) 0.27305(18) 0.0474(8) Uani 1 1 d . . .
H42 H 0.0924 -0.1336 0.2736 0.071 Uiso 1 1 calc R . .
H42A H 0.1286 -0.0245 0.2630 0.071 Uiso 1 1 calc R . .
H42B H 0.0034 -0.0838 0.2309 0.071 Uiso 1 1 calc R . .
C43 C 0.1491(2) 0.0250(2) 0.41784(18) 0.0443(7) Uani 1 1 d . . .
H43 H 0.1332 0.0630 0.4701 0.066 Uiso 1 1 calc R . .
H43A H 0.2047 0.0709 0.4071 0.066 Uiso 1 1 calc R . .
H43B H 0.1768 -0.0398 0.4176 0.066 Uiso 1 1 calc R . .
C44 C -0.0435(3) -0.0771(2) 0.36964(17) 0.0408(7) Uani 1 1 d . . .
H44 H -0.1105 -0.0965 0.3280 0.061 Uiso 1 1 calc R . .
H44A H -0.0603 -0.0394 0.4216 0.061 Uiso 1 1 calc R . .
H44B H -0.0156 -0.1417 0.3696 0.061 Uiso 1 1 calc R . .
C45 C -0.1175(2) 0.31651(18) 0.50054(13) 0.0260(5) Uani 1 1 d . . .
C46 C -0.0239(2) 0.3561(2) 0.57393(15) 0.0377(6) Uani 1 1 d . . .
H46 H 0.0356 0.4014 0.5663 0.057 Uiso 1 1 calc R . .
H46A H 0.0037 0.2952 0.5819 0.057 Uiso 1 1 calc R . .
H46B H -0.0509 0.3973 0.6207 0.057 Uiso 1 1 calc R . .
C47 C -0.2096(2) 0.2436(2) 0.51215(16) 0.0359(6) Uani 1 1 d . . .
H47 H -0.1806 0.1829 0.5197 0.054 Uiso 1 1 calc R . .
H47A H -0.2699 0.2177 0.4650 0.054 Uiso 1 1 calc R . .
H47B H -0.2368 0.2836 0.5591 0.054 Uiso 1 1 calc R . .
C48 C -0.1650(2) 0.4117(2) 0.49229(15) 0.0374(6) Uani 1 1 d . . .
H48 H -0.1957 0.4465 0.5388 0.056 Uiso 1 1 calc R . .
H48A H -0.2231 0.3874 0.4439 0.056 Uiso 1 1 calc R . .
H48B H -0.1066 0.4624 0.4889 0.056 Uiso 1 1 calc R . .
C49 C -0.33770(18) 0.13484(16) -0.07694(12) 0.0198(5) Uani 1 1 d . . .
C50 C -0.42962(19) 0.18102(17) -0.06162(13) 0.0220(5) Uani 1 1 d . . .
H50 H -0.4208 0.2481 -0.0192 0.026 Uiso 1 1 calc R . .
C51 C -0.53434(18) 0.13133(17) -0.10690(13) 0.0222(5) Uani 1 1 d . . .
C52 C -0.54430(19) 0.03151(17) -0.16720(13) 0.0227(5) Uani 1 1 d . . .
H52 H -0.6153 -0.0040 -0.1985 0.027 Uiso 1 1 calc R . .
C53 C -0.45354(19) -0.01820(17) -0.18333(13) 0.0221(5) Uani 1 1 d . . .
C54 C -0.35040(19) 0.03563(16) -0.13736(13) 0.0211(5) Uani 1 1 d . . .
H54 H -0.2874 0.0039 -0.1475 0.025 Uiso 1 1 calc R . .
C55 C -0.63280(19) 0.18838(18) -0.08936(14) 0.0273(5) Uani 1 1 d . . .
C56 C -0.6490(2) 0.1985(2) -0.00625(17) 0.0430(7) Uani 1 1 d . . .
H56 H -0.7119 0.2343 0.0052 0.065 Uiso 1 1 calc R . .
H56A H -0.5826 0.2403 0.0336 0.065 Uiso 1 1 calc R . .
H56B H -0.6628 0.1275 -0.0045 0.065 Uiso 1 1 calc R . .
C57 C -0.6087(2) 0.29996(19) -0.09095(17) 0.0360(6) Uani 1 1 d . . .
H57 H -0.6722 0.3356 -0.0817 0.054 Uiso 1 1 calc R . .
H57A H -0.5943 0.2941 -0.1430 0.054 Uiso 1 1 calc R . .
H57B H -0.5440 0.3415 -0.0492 0.054 Uiso 1 1 calc R . .
C58 C -0.7391(2) 0.1294(2) -0.15040(19) 0.0436(7) Uani 1 1 d . . .
H58 H -0.7595 0.0598 -0.1476 0.065 Uiso 1 1 calc R . .
H58A H -0.7281 0.1195 -0.2039 0.065 Uiso 1 1 calc R . .
H58B H -0.7980 0.1711 -0.1389 0.065 Uiso 1 1 calc R . .
C59 C -0.4648(2) -0.12935(17) -0.24811(14) 0.0268(5) Uani 1 1 d . . .
C60 C -0.5789(3) -0.1683(2) -0.3016(2) 0.0561(9) Uani 1 1 d . . .
H60 H -0.5810 -0.2380 -0.3431 0.084 Uiso 1 1 calc R . .
H60A H -0.5965 -0.1174 -0.3264 0.084 Uiso 1 1 calc R . .
H60B H -0.6329 -0.1745 -0.2698 0.084 Uiso 1 1 calc R . .
C61 C -0.3811(3) -0.1283(2) -0.30001(18) 0.0532(9) Uani 1 1 d . . .
H61 H -0.3066 -0.1073 -0.2667 0.080 Uiso 1 1 calc R . .
H61A H -0.3946 -0.0774 -0.3255 0.080 Uiso 1 1 calc R . .
H61B H -0.3885 -0.1996 -0.3410 0.080 Uiso 1 1 calc R . .
C62 C -0.4413(3) -0.2074(2) -0.20819(18) 0.0528(8) Uani 1 1 d . . .
H62 H -0.4922 -0.2064 -0.1728 0.079 Uiso 1 1 calc R . .
H62A H -0.3655 -0.1869 -0.1771 0.079 Uiso 1 1 calc R . .
H62B H -0.4511 -0.2792 -0.2489 0.079 Uiso 1 1 calc R . .
C63 C 0.562(2) 0.540(2) 0.4749(14) 0.105(9) Uani 0.50 1 d P A -1
H63 H 0.6403 0.5555 0.5013 0.127 Uiso 0.50 1 calc PR A -1
H63A H 0.5528 0.5800 0.4391 0.127 Uiso 0.50 1 calc PR A -1
C64 C 0.5015(19) 0.5783(15) 0.5324(10) 0.154(10) Uani 0.50 1 d P A -1
H64 H 0.4435 0.6146 0.5152 0.185 Uiso 0.50 1 calc PR A -1
H64A H 0.5492 0.6276 0.5836 0.185 Uiso 0.50 1 calc PR A -1
C65 C 0.4482(13) 0.4655(12) 0.5390(8) 0.039(3) Uani 0.50 1 d P A -1
H65 H 0.4638 0.4669 0.5939 0.046 Uiso 0.50 1 calc PR A -1
H65A H 0.3685 0.4432 0.5152 0.046 Uiso 0.50 1 calc PR A -1
C66 C 0.5170(9) 0.4035(9) 0.4885(6) 0.060(3) Uani 0.50 1 d P A -1
H66 H 0.5903 0.4129 0.5224 0.072 Uiso 0.50 1 calc PR A -1
H66A H 0.4841 0.3273 0.4689 0.072 Uiso 0.50 1 calc PR A -1
C67 C 0.9763(7) 0.9512(6) 0.0612(5) 0.047(2) Uani 0.50 1 d P B -1
H67 H 0.9254 0.9800 0.0962 0.056 Uiso 0.50 1 calc PR B -1
H67A H 0.9767 0.8760 0.0546 0.056 Uiso 0.50 1 calc PR B -1
C68 C 0.9404(9) 0.9592(9) -0.0193(7) 0.067(4) Uani 0.50 1 d P B -1
H68 H 0.9284 0.8881 -0.0625 0.080 Uiso 0.50 1 calc PR B -1
H68A H 0.8709 0.9880 -0.0218 0.080 Uiso 0.50 1 calc PR B -1
C69 C 1.0280(10) 1.0303(9) -0.0278(7) 0.065(3) Uani 0.50 1 d P B -1
H69 H 0.9980 1.0849 -0.0450 0.078 Uiso 0.50 1 calc PR B -1
H69A H 1.0687 0.9901 -0.0671 0.078 Uiso 0.50 1 calc PR B -1
C70 C 1.1037(7) 1.0824(6) 0.0566(5) 0.0445(18) Uani 0.50 1 d P B -1
H70 H 1.1818 1.0923 0.0530 0.053 Uiso 0.50 1 calc PR B -1
H70A H 1.0853 1.1525 0.0861 0.053 Uiso 0.50 1 calc PR B -1
Zn1 Zn 0.01542(2) 0.36412(2) 0.085930(16) 0.01893(11) Uani 1 1 d . . .
N1 N 0.15092(15) 0.42766(13) 0.05590(10) 0.0183(4) Uani 1 1 d . . .
N2 N 0.11628(15) 0.37487(13) 0.19017(10) 0.0189(4) Uani 1 1 d . . .
N3 N -0.09946(14) 0.25738(13) 0.10101(10) 0.0175(4) Uani 1 1 d . . .
N4 N -0.06318(15) 0.30947(13) -0.03339(10) 0.0182(4) Uani 1 1 d . . .
O1 O 0.04984(12) 0.49027(11) -0.11409(8) 0.0206(3) Uani 1 1 d . . .
O2 O 1.0844(4) 1.0120(5) 0.0948(3) 0.0758(15) Uani 0.50 1 d P B -1
O3 O 0.5310(5) 0.4264(4) 0.4266(3) 0.0668(13) Uani 0.50 1 d P A -1

loop_
_atom_site_aniso_label
_atom_site_aniso_U_11
_atom_site_aniso_U_22
_atom_site_aniso_U_33
_atom_site_aniso_U_23
_atom_site_aniso_U_13
_atom_site_aniso_U_12
C1 0.0165(12) 0.0202(10) 0.0233(11) 0.0099(9) 0.0087(10) 0.0044(9)
C2 0.0212(13) 0.0226(10) 0.0258(11) 0.0132(9) 0.0107(10) 0.0014(9)
C3 0.0140(12) 0.0245(11) 0.0285(12) 0.0124(9) 0.0074(10) 0.0000(9)
C4 0.0123(12) 0.0199(10) 0.0256(11) 0.0103(9) 0.0049(9) 0.0019(8)
C5 0.0101(11) 0.0207(10) 0.0260(11) 0.0103(9) 0.0045(9) 0.0030(8)
C6 0.0146(12) 0.0214(10) 0.0221(11) 0.0099(9) 0.0026(9) 0.0020(9)
C7 0.0166(12) 0.0291(11) 0.0238(11) 0.0121(9) -0.0010(10) -0.0026(9)
C8 0.0211(13) 0.0309(11) 0.0219(11) 0.0157(9) 0.0024(10) 0.0005(10)
C9 0.0173(12) 0.0223(10) 0.0214(11) 0.0112(9) 0.0037(9) 0.0029(9)
C10 0.0182(12) 0.0197(10) 0.0229(11) 0.0105(9) 0.0075(10) 0.0033(9)
C11 0.0165(12) 0.0200(10) 0.0241(11) 0.0131(9) 0.0064(9) 0.0029(9)
C12 0.0174(12) 0.0259(11) 0.0284(12) 0.0173(9) 0.0061(10) -0.0003(9)
C13 0.0161(12) 0.0244(11) 0.0279(12) 0.0131(9) 0.0033(10) -0.0026(9)
C14 0.0140(12) 0.0182(10) 0.0254(11) 0.0098(9) 0.0031(9) 0.0018(8)
C15 0.0165(12) 0.0173(10) 0.0238(11) 0.0081(8) 0.0035(9) 0.0025(8)
C16 0.0184(12) 0.0179(10) 0.0205(10) 0.0071(8) 0.0021(9) 0.0020(9)
C17 0.0202(13) 0.0223(10) 0.0202(11) 0.0071(9) 0.0016(9) 0.0006(9)
C18 0.0236(13) 0.0236(11) 0.0185(10) 0.0096(9) 0.0050(10) 0.0044(9)
C19 0.0175(12) 0.0206(10) 0.0208(10) 0.0096(8) 0.0062(9) 0.0037(9)
C20 0.0187(12) 0.0188(10) 0.0199(10) 0.0092(8) 0.0085(9) 0.0067(8)
C21 0.0154(12) 0.0242(11) 0.0225(11) 0.0134(9) 0.0044(9) -0.0001(9)
C22 0.0199(13) 0.0226(10) 0.0224(11) 0.0112(9) 0.0047(9) 0.0020(9)
C23 0.0181(13) 0.0280(11) 0.0208(11) 0.0152(9) 0.0044(9) 0.0018(9)
C24 0.0159(12) 0.0287(12) 0.0240(11) 0.0110(9) 0.0008(10) -0.0031(9)
C25 0.0203(13) 0.0269(11) 0.0230(11) 0.0101(9) 0.0040(10) 0.0015(9)
C26 0.0156(12) 0.0260(11) 0.0271(11) 0.0112(9) 0.0064(10) 0.0041(9)
C27 0.0150(12) 0.0355(12) 0.0285(12) 0.0176(10) 0.0064(10) 0.0043(10)
C28 0.0235(14) 0.0401(14) 0.0405(14) 0.0159(11) 0.0143(12) 0.0090(11)
C29 0.0172(13) 0.0425(14) 0.0442(14) 0.0190(12) 0.0123(11) 0.0038(11)
C30 0.0244(15) 0.0622(17) 0.0443(15) 0.0328(14) 0.0098(12) 0.0180(13)
C31 0.0263(15) 0.0273(12) 0.0374(14) 0.0028(10) 0.0051(12) 0.0011(10)
C32 0.152(5) 0.053(2) 0.0402(19) -0.0057(16) 0.020(2) 0.014(2)
C33 0.076(3) 0.0293(15) 0.124(3) 0.0092(18) 0.053(3) -0.0055(16)
C34 0.051(2) 0.0375(17) 0.110(3) -0.0161(18) -0.006(2) 0.0124(16)
C35 0.0129(12) 0.0249(11) 0.0220(11) 0.0119(9) 0.0008(9) -0.0019(9)
C36 0.0196(13) 0.0263(11) 0.0263(11) 0.0141(9) 0.0069(10) 0.0034(9)
C37 0.0215(13) 0.0273(11) 0.0274(11) 0.0153(9) 0.0073(10) 0.0043(9)
C38 0.0206(13) 0.0317(12) 0.0251(11) 0.0193(10) 0.0059(10) 0.0031(10)
C39 0.0176(12) 0.0268(11) 0.0250(11) 0.0146(9) 0.0037(10) 0.0014(9)
C40 0.0178(12) 0.0241(11) 0.0257(11) 0.0143(9) 0.0045(10) 0.0031(9)
C41 0.0388(16) 0.0340(12) 0.0368(13) 0.0249(11) 0.0183(12) 0.0145(11)
C42 0.076(2) 0.0362(14) 0.0502(17) 0.0255(13) 0.0366(17) 0.0267(15)
C43 0.0405(18) 0.0581(17) 0.0551(17) 0.0396(15) 0.0153(14) 0.0256(14)
C44 0.0525(19) 0.0328(13) 0.0518(16) 0.0272(12) 0.0232(15) 0.0112(12)
C45 0.0279(14) 0.0312(12) 0.0241(11) 0.0151(10) 0.0087(10) 0.0057(10)
C46 0.0408(17) 0.0439(14) 0.0282(13) 0.0143(11) 0.0056(12) 0.0062(12)
C47 0.0349(16) 0.0440(14) 0.0369(14) 0.0202(12) 0.0187(12) 0.0065(12)
C48 0.0507(18) 0.0405(14) 0.0317(13) 0.0184(11) 0.0194(13) 0.0201(13)
C49 0.0171(12) 0.0234(10) 0.0210(11) 0.0125(9) 0.0023(9) 0.0001(9)
C50 0.0220(13) 0.0204(10) 0.0229(11) 0.0081(9) 0.0048(10) 0.0007(9)
C51 0.0169(13) 0.0269(11) 0.0253(11) 0.0141(9) 0.0043(10) -0.0001(9)
C52 0.0149(12) 0.0245(11) 0.0273(11) 0.0116(9) 0.0007(10) -0.0041(9)
C53 0.0199(13) 0.0238(11) 0.0228(11) 0.0108(9) 0.0036(10) -0.0008(9)
C54 0.0171(12) 0.0221(10) 0.0259(11) 0.0113(9) 0.0047(10) 0.0021(9)
C55 0.0161(13) 0.0307(12) 0.0344(13) 0.0116(10) 0.0059(10) 0.0031(10)
C56 0.0374(17) 0.0531(16) 0.0512(17) 0.0250(14) 0.0257(14) 0.0175(13)
C57 0.0253(15) 0.0334(13) 0.0523(16) 0.0177(12) 0.0101(12) 0.0101(11)
C58 0.0188(14) 0.0413(15) 0.0607(18) 0.0097(13) 0.0029(13) 0.0056(12)
C59 0.0195(13) 0.0231(11) 0.0315(12) 0.0056(10) 0.0042(10) -0.0036(9)
C60 0.0343(18) 0.0423(16) 0.0550(18) -0.0168(14) -0.0073(15) 0.0028(13)
C61 0.055(2) 0.0410(15) 0.0441(16) -0.0080(13) 0.0253(15) -0.0146(14)
C62 0.078(2) 0.0244(13) 0.0483(17) 0.0082(12) 0.0082(16) 0.0048(14)
C63 0.089(15) 0.13(2) 0.17(2) 0.120(17) 0.068(13) 0.053(13)
C64 0.29(2) 0.176(15) 0.099(12) 0.102(11) 0.130(15) 0.151(16)
C65 0.030(6) 0.040(6) 0.042(4) 0.009(4) 0.013(4) -0.001(4)
C66 0.057(5) 0.079(6) 0.028(4) 0.005(4) 0.004(4) 0.002(5)
C67 0.033(4) 0.055(4) 0.063(6) 0.032(4) 0.018(4) 0.009(3)
C68 0.044(8) 0.078(7) 0.064(7) 0.012(7) -0.001(6) 0.027(6)
C69 0.073(9) 0.083(7) 0.074(8) 0.048(7) 0.045(8) 0.047(7)
C70 0.040(5) 0.047(4) 0.067(5) 0.037(4) 0.025(4) 0.017(3)
Zn1 0.01287(18) 0.02580(17) 0.02076(16) 0.01360(12) 0.00279(12) -0.00165(11)
N1 0.0152(10) 0.0205(8) 0.0213(9) 0.0105(7) 0.0040(8) 0.0025(7)
N2 0.0137(10) 0.0228(9) 0.0237(9) 0.0137(7) 0.0038(8) 0.0006(7)
N3 0.0132(10) 0.0203(8) 0.0202(9) 0.0098(7) 0.0029(8) 0.0010(7)
N4 0.0146(10) 0.0205(9) 0.0208(9) 0.0103(7) 0.0029(8) 0.0003(7)
O1 0.0239(9) 0.0215(7) 0.0227(7) 0.0125(6) 0.0109(7) 0.0071(6)
O2 0.050(3) 0.103(4) 0.090(4) 0.063(3) 0.012(3) -0.005(3)
O3 0.087(4) 0.051(3) 0.070(4) 0.023(2) 0.032(3) 0.016(3)

loop_
_atom_type_symbol
_atom_type_description
_atom_type_scat_dispersion_real
_atom_type_scat_dispersion_imag
_atom_type_scat_source
C C 0.0181 0.0091 'International Tables Vol C Tables 4.2.6.8 and 6.1.1.4'
H H 0.0000 0.0000 'International Tables Vol C Tables 4.2.6.8 and 6.1.1.4'
N N 0.0311 0.0180 'International Tables Vol C Tables 4.2.6.8 and 6.1.1.4'
O O 0.0492 0.0322 'International Tables Vol C Tables 4.2.6.8 and 6.1.1.4'
Zn Zn -1.5491 0.6778 'International Tables Vol C Tables 4.2.6.8 and 6.1.1.4'

loop_
_geom_angle_atom_site_label_1
_geom_angle_atom_site_label_2
_geom_angle_atom_site_label_3
_geom_angle
_geom_angle_site_symmetry_3
N1 C1 C2 111.68(19) .
N1 C1 C20 125.68(19) .
C2 C1 C20 122.57(19) .
C3 C2 C1 106.13(18) .
C3 C2 H2 126.9 .
C1 C2 H2 126.9 .
C2 C3 C4 107.11(19) .
C2 C3 H3 126.4 .
C4 C3 H3 126.4 .
N1 C4 C5 125.10(18) .
N1 C4 C3 109.39(18) .
C5 C4 C3 125.1(2) .
C4 C5 C6 125.9(2) .
C4 C5 C21 116.53(18) .
C6 C5 C21 117.47(18) .
N2 C6 C5 125.30(19) .
N2 C6 C7 110.05(18) .
C5 C6 C7 124.6(2) .
C8 C7 C6 106.9(2) .
C8 C7 H7 126.5 .
C6 C7 H7 126.5 .
C7 C8 C9 106.77(19) .
C7 C8 H8 126.6 .
C9 C8 H8 126.6 .
N2 C9 C10 125.1(2) .
N2 C9 C8 110.31(18) .
C10 C9 C8 124.6(2) .
C11 C10 C9 125.20(19) .
C11 C10 C35 117.63(18) .
C9 C10 C35 117.0(2) .
N3 C11 C10 126.05(19) .
N3 C11 C12 109.64(19) .
C10 C11 C12 124.18(19) .
C13 C12 C11 106.94(19) .
C13 C12 H12 126.5 .
C11 C12 H12 126.5 .
C12 C13 C14 107.16(19) .
C12 C13 H13 126.4 .
C14 C13 H13 126.4 .
N3 C14 C15 125.49(19) .
N3 C14 C13 109.62(18) .
C15 C14 C13 124.9(2) .
C16 C15 C14 125.7(2) .
C16 C15 C49 116.64(19) .
C14 C15 C49 117.63(18) .
N4 C16 C15 125.42(19) .
N4 C16 C17 109.15(18) .
C15 C16 C17 124.9(2) .
C18 C17 C16 107.1(2) .
C18 C17 H17 126.5 .
C16 C17 H17 126.5 .
C17 C18 C19 106.41(19) .
C17 C18 H18 126.8 .
C19 C18 H18 126.8 .
N4 C19 C18 111.31(18) .
N4 C19 C20 125.33(19) .
C18 C19 C20 123.29(19) .
O1 C20 C1 119.23(19) .
O1 C20 C19 118.57(19) .
C1 C20 C19 122.20(18) .
C22 C21 C26 120.0(2) .
C22 C21 C5 120.42(19) .
C26 C21 C5 119.50(19) .
C21 C22 C23 120.8(2) .
C21 C22 H22 119.6 .
C23 C22 H22 119.6 .
C24 C23 C22 117.8(2) .
C24 C23 C27 120.6(2) .
C22 C23 C27 121.66(19) .
C23 C24 C25 122.8(2) .
C23 C24 H24 118.6 .
C25 C24 H24 118.6 .
C26 C25 C24 117.5(2) .
C26 C25 C31 122.3(2) .
C24 C25 C31 120.1(2) .
C25 C26 C21 121.0(2) .
C25 C26 H26 119.5 .
C21 C26 H26 119.5 .
C28 C27 C23 111.4(2) .
C28 C27 C29 108.37(19) .
C23 C27 C29 111.38(19) .
C28 C27 C30 108.2(2) .
C23 C27 C30 108.18(18) .
C29 C27 C30 109.2(2) .
C27 C28 H28 109.5 .
C27 C28 H28A 109.5 .
H28 C28 H28A 109.5 .
C27 C28 H28B 109.5 .
H28 C28 H28B 109.5 .
H28A C28 H28B 109.5 .
C27 C29 H29 109.5 .
C27 C29 H29A 109.5 .
H29 C29 H29A 109.5 .
C27 C29 H29B 109.5 .
H29 C29 H29B 109.5 .
H29A C29 H29B 109.5 .
C27 C30 H30 109.5 .
C27 C30 H30A 109.5 .
H30 C30 H30A 109.5 .
C27 C30 H30B 109.5 .
H30 C30 H30B 109.5 .
H30A C30 H30B 109.5 .
C33 C31 C34 110.4(3) .
C33 C31 C25 112.1(2) .
C34 C31 C25 111.8(2) .
C33 C31 C32 109.8(3) .
C34 C31 C32 105.6(3) .
C25 C31 C32 106.9(2) .
C31 C32 H32 109.5 .
C31 C32 H32A 109.5 .
H32 C32 H32A 109.5 .
C31 C32 H32B 109.5 .
H32 C32 H32B 109.5 .
H32A C32 H32B 109.5 .
C31 C33 H33 109.5 .
C31 C33 H33A 109.5 .
H33 C33 H33A 109.5 .
C31 C33 H33B 109.5 .
H33 C33 H33B 109.5 .
H33A C33 H33B 109.5 .
C31 C34 H34 109.5 .
C31 C34 H34A 109.5 .
H34 C34 H34A 109.5 .
C31 C34 H34B 109.5 .
H34 C34 H34B 109.5 .
H34A C34 H34B 109.5 .
C36 C35 C40 119.78(19) .
C36 C35 C10 118.34(18) .
C40 C35 C10 121.87(19) .
C35 C36 C37 121.0(2) .
C35 C36 H36 119.5 .
C37 C36 H36 119.5 .
C36 C37 C38 117.6(2) .
C36 C37 C41 122.1(2) .
C38 C37 C41 120.27(19) .
C39 C38 C37 122.86(19) .
C39 C38 H38 118.6 .
C37 C38 H38 118.6 .
C38 C39 C40 117.65(19) .
C38 C39 C45 120.04(19) .
C40 C39 C45 122.29(19) .
C35 C40 C39 121.0(2) .
C35 C40 H40 119.5 .
C39 C40 H40 119.5 .
C42 C41 C43 108.6(2) .
C42 C41 C37 112.3(2) .
C43 C41 C37 108.1(2) .
C42 C41 C44 107.8(2) .
C43 C41 C44 109.8(2) .
C37 C41 C44 110.1(2) .
C41 C42 H42 109.5 .
C41 C42 H42A 109.5 .
H42 C42 H42A 109.5 .
C41 C42 H42B 109.5 .
H42 C42 H42B 109.5 .
H42A C42 H42B 109.5 .
C41 C43 H43 109.5 .
C41 C43 H43A 109.5 .
H43 C43 H43A 109.5 .
C41 C43 H43B 109.5 .
H43 C43 H43B 109.5 .
H43A C43 H43B 109.5 .
C41 C44 H44 109.5 .
C41 C44 H44A 109.5 .
H44 C44 H44A 109.5 .
C41 C44 H44B 109.5 .
H44 C44 H44B 109.5 .
H44A C44 H44B 109.5 .
C46 C45 C48 108.8(2) .
C46 C45 C47 109.2(2) .
C48 C45 C47 107.6(2) .
C46 C45 C39 109.0(2) .
C48 C45 C39 112.26(18) .
C47 C45 C39 109.86(19) .
C45 C46 H46 109.5 .
C45 C46 H46A 109.5 .
H46 C46 H46A 109.5 .
C45 C46 H46B 109.5 .
H46 C46 H46B 109.5 .
H46A C46 H46B 109.5 .
C45 C47 H47 109.5 .
C45 C47 H47A 109.5 .
H47 C47 H47A 109.5 .
C45 C47 H47B 109.5 .
H47 C47 H47B 109.5 .
H47A C47 H47B 109.5 .
C45 C48 H48 109.5 .
C45 C48 H48A 109.5 .
H48 C48 H48A 109.5 .
C45 C48 H48B 109.5 .
H48 C48 H48B 109.5 .
H48A C48 H48B 109.5 .
C54 C49 C50 119.5(2) .
C54 C49 C15 121.17(19) .
C50 C49 C15 119.28(18) .
C49 C50 C51 121.5(2) .
C49 C50 H50 119.3 .
C51 C50 H50 119.3 .
C50 C51 C52 117.6(2) .
C50 C51 C55 119.22(19) .
C52 C51 C55 123.2(2) .
C51 C52 C53 122.4(2) .
C51 C52 H52 118.8 .
C53 C52 H52 118.8 .
C54 C53 C52 117.79(19) .
C54 C53 C59 119.7(2) .
C52 C53 C59 122.5(2) .
C49 C54 C53 121.2(2) .
C49 C54 H54 119.4 .
C53 C54 H54 119.4 .
C58 C55 C57 107.9(2) .
C58 C55 C56 109.1(2) .
C57 C55 C56 109.1(2) .
C58 C55 C51 112.52(19) .
C57 C55 C51 109.25(19) .
C56 C55 C51 108.9(2) .
C55 C56 H56 109.5 .
C55 C56 H56A 109.5 .
H56 C56 H56A 109.5 .
C55 C56 H56B 109.5 .
H56 C56 H56B 109.5 .
H56A C56 H56B 109.5 .
C55 C57 H57 109.5 .
C55 C57 H57A 109.5 .
H57 C57 H57A 109.5 .
C55 C57 H57B 109.5 .
H57 C57 H57B 109.5 .
H57A C57 H57B 109.5 .
C55 C58 H58 109.5 .
C55 C58 H58A 109.5 .
H58 C58 H58A 109.5 .
C55 C58 H58B 109.5 .
H58 C58 H58B 109.5 .
H58A C58 H58B 109.5 .
C62 C59 C60 108.4(2) .
C62 C59 C61 108.6(2) .
C60 C59 C61 108.5(2) .
C62 C59 C53 108.7(2) .
C60 C59 C53 112.6(2) .
C61 C59 C53 109.99(19) .
C59 C60 H60 109.5 .
C59 C60 H60A 109.5 .
H60 C60 H60A 109.5 .
C59 C60 H60B 109.5 .
H60 C60 H60B 109.5 .
H60A C60 H60B 109.5 .
C59 C61 H61 109.5 .
C59 C61 H61A 109.5 .
H61 C61 H61A 109.5 .
C59 C61 H61B 109.5 .
H61 C61 H61B 109.5 .
H61A C61 H61B 109.5 .
C59 C62 H62 109.5 .
C59 C62 H62A 109.5 .
H62 C62 H62A 109.5 .
C59 C62 H62B 109.5 .
H62 C62 H62B 109.5 .
H62A C62 H62B 109.5 .
C64 C63 O3 115(2) .
C64 C63 H63 108.5 .
O3 C63 H63 108.5 .
C64 C63 H63A 108.5 .
O3 C63 H63A 108.5 .
H63 C63 H63A 107.5 .
C63 C64 C65 101.0(18) .
C63 C64 H64 111.6 .
C65 C64 H64 111.6 .
C63 C64 H64A 111.6 .
C65 C64 H64A 111.6 .
H64 C64 H64A 109.4 .
C66 C65 C64 92.3(12) .
C66 C65 H65 113.2 .
C64 C65 H65 113.2 .
C66 C65 H65A 113.2 .
C64 C65 H65A 113.2 .
H65 C65 H65A 110.6 .
O3 C66 C65 117.1(12) .
O3 C66 H66 108.0 .
C65 C66 H66 108.0 .
O3 C66 H66A 108.0 .
C65 C66 H66A 108.0 .
H66 C66 H66A 107.3 .
O2 C67 C68 106.7(7) .
O2 C67 H67 110.4 .
C68 C67 H67 110.4 .
O2 C67 H67A 110.4 .
C68 C67 H67A 110.4 .
H67 C67 H67A 108.6 .
C69 C68 C67 107.0(11) .
C69 C68 H68 110.3 .
C67 C68 H68 110.3 .
C69 C68 H68A 110.3 .
C67 C68 H68A 110.3 .
H68 C68 H68A 108.6 .
C68 C69 C70 104.5(10) .
C68 C69 H69 110.9 .
C70 C69 H69 110.9 .
C68 C69 H69A 110.9 .
C70 C69 H69A 110.9 .
H69 C69 H69A 108.9 .
O2 C70 C69 105.8(7) .
O2 C70 H70 110.6 .
C69 C70 H70 110.6 .
O2 C70 H70A 110.6 .
C69 C70 H70A 110.6 .
H70 C70 H70A 108.7 .
N2 Zn1 N3 88.92(7) .
N2 Zn1 N1 88.75(7) .
N3 Zn1 N1 161.79(7) .
N2 Zn1 N4 161.28(7) .
N3 Zn1 N4 88.59(7) .
N1 Zn1 N4 87.85(7) .
N2 Zn1 O1 105.89(6) 2_565
N3 Zn1 O1 105.38(6) 2_565
N1 Zn1 O1 92.62(6) 2_565
N4 Zn1 O1 92.65(6) 2_565
C1 N1 C4 105.57(17) .
C1 N1 Zn1 124.52(15) .
C4 N1 Zn1 126.46(13) .
C6 N2 C9 105.93(17) .
C6 N2 Zn1 126.88(14) .
C9 N2 Zn1 127.05(15) .
C14 N3 C11 106.62(17) .
C14 N3 Zn1 126.96(14) .
C11 N3 Zn1 126.17(14) .
C19 N4 C16 105.94(17) .
C19 N4 Zn1 124.59(14) .
C16 N4 Zn1 126.43(13) .
C20 O1 Zn1 121.19(12) 2_565
C70 O2 C67 109.4(6) .
C66 O3 C63 92.3(11) .

loop_
_geom_bond_atom_site_label_1
_geom_bond_atom_site_label_2
_geom_bond_distance
_geom_bond_site_symmetry_2
C1 N1 1.347(3) .
C1 C2 1.430(3) .
C1 C20 1.448(3) .
C2 C3 1.356(3) .
C2 H2 0.9500 .
C3 C4 1.438(3) .
C3 H3 0.9500 .
C4 N1 1.387(3) .
C4 C5 1.390(3) .
C5 C6 1.416(3) .
C5 C21 1.498(3) .
C6 N2 1.370(3) .
C6 C7 1.432(3) .
C7 C8 1.358(3) .
C7 H7 0.9500 .
C8 C9 1.428(3) .
C8 H8 0.9500 .
C9 N2 1.371(3) .
C9 C10 1.412(3) .
C10 C11 1.407(3) .
C10 C35 1.492(3) .
C11 N3 1.368(3) .
C11 C12 1.443(3) .
C12 C13 1.349(3) .
C12 H12 0.9500 .
C13 C14 1.440(3) .
C13 H13 0.9500 .
C14 N3 1.368(3) .
C14 C15 1.412(3) .
C15 C16 1.395(3) .
C15 C49 1.489(3) .
C16 N4 1.381(3) .
C16 C17 1.440(3) .
C17 C18 1.355(3) .
C17 H17 0.9500 .
C18 C19 1.425(3) .
C18 H18 0.9500 .
C19 N4 1.350(3) .
C19 C20 1.450(3) .
C20 O1 1.267(2) .
C21 C22 1.386(3) .
C21 C26 1.389(3) .
C22 C23 1.391(3) .
C22 H22 0.9500 .
C23 C24 1.390(3) .
C23 C27 1.529(3) .
C24 C25 1.398(3) .
C24 H24 0.9500 .
C25 C26 1.386(3) .
C25 C31 1.536(3) .
C26 H26 0.9500 .
C27 C28 1.526(3) .
C27 C29 1.533(3) .
C27 C30 1.534(3) .
C28 H28 0.9800 .
C28 H28A 0.9800 .
C28 H28B 0.9800 .
C29 H29 0.9800 .
C29 H29A 0.9800 .
C29 H29B 0.9800 .
C30 H30 0.9800 .
C30 H30A 0.9800 .
C30 H30B 0.9800 .
C31 C33 1.498(4) .
C31 C34 1.527(5) .
C31 C32 1.535(5) .
C32 H32 0.9800 .
C32 H32A 0.9800 .
C32 H32B 0.9800 .
C33 H33 0.9800 .
C33 H33A 0.9800 .
C33 H33B 0.9800 .
C34 H34 0.9800 .
C34 H34A 0.9800 .
C34 H34B 0.9800 .
C35 C36 1.388(3) .
C35 C40 1.389(3) .
C36 C37 1.394(3) .
C36 H36 0.9500 .
C37 C38 1.394(3) .
C37 C41 1.533(3) .
C38 C39 1.392(3) .
C38 H38 0.9500 .
C39 C40 1.394(3) .
C39 C45 1.540(3) .
C40 H40 0.9500 .
C41 C42 1.528(4) .
C41 C43 1.529(4) .
C41 C44 1.535(4) .
C42 H42 0.9800 .
C42 H42A 0.9800 .
C42 H42B 0.9800 .
C43 H43 0.9800 .
C43 H43A 0.9800 .
C43 H43B 0.9800 .
C44 H44 0.9800 .
C44 H44A 0.9800 .
C44 H44B 0.9800 .
C45 C46 1.524(4) .
C45 C48 1.525(3) .
C45 C47 1.538(3) .
C46 H46 0.9800 .
C46 H46A 0.9800 .
C46 H46B 0.9800 .
C47 H47 0.9800 .
C47 H47A 0.9800 .
C47 H47B 0.9800 .
C48 H48 0.9800 .
C48 H48A 0.9800 .
C48 H48B 0.9800 .
C49 C54 1.387(3) .
C49 C50 1.387(3) .
C50 C51 1.390(3) .
C50 H50 0.9500 .
C51 C52 1.396(3) .
C51 C55 1.540(3) .
C52 C53 1.400(3) .
C52 H52 0.9500 .
C53 C54 1.390(3) .
C53 C59 1.536(3) .
C54 H54 0.9500 .
C55 C58 1.527(4) .
C55 C57 1.533(3) .
C55 C56 1.534(4) .
C56 H56 0.9800 .
C56 H56A 0.9800 .
C56 H56B 0.9800 .
C57 H57 0.9800 .
C57 H57A 0.9800 .
C57 H57B 0.9800 .
C58 H58 0.9800 .
C58 H58A 0.9800 .
C58 H58B 0.9800 .
C59 C62 1.518(4) .
C59 C60 1.518(4) .
C59 C61 1.531(4) .
C60 H60 0.9800 .
C60 H60A 0.9800 .
C60 H60B 0.9800 .
C61 H61 0.9800 .
C61 H61A 0.9800 .
C61 H61B 0.9800 .
C62 H62 0.9800 .
C62 H62A 0.9800 .
C62 H62B 0.9800 .
C63 C64 1.38(3) .
C63 O3 1.46(3) .
C63 H63 0.9900 .
C63 H63A 0.9900 .
C64 C65 1.67(3) .
C64 H64 0.9900 .
C64 H64A 0.9900 .
C65 C66 1.47(2) .
C65 H65 0.9900 .
C65 H65A 0.9900 .
C66 O3 1.315(12) .
C66 H66 0.9900 .
C66 H66A 0.9900 .
C67 O2 1.428(10) .
C67 C68 1.520(14) .
C67 H67 0.9900 .
C67 H67A 0.9900 .
C68 C69 1.456(15) .
C68 H68 0.9900 .
C68 H68A 0.9900 .
C69 C70 1.552(15) .
C69 H69 0.9900 .
C69 H69A 0.9900 .
C70 O2 1.401(8) .
C70 H70 0.9900 .
C70 H70A 0.9900 .
Zn1 N2 2.0633(18) .
Zn1 N3 2.0648(17) .
Zn1 N1 2.0703(18) .
Zn1 N4 2.0788(18) .
Zn1 O1 2.1478(14) 2_565
O1 Zn1 2.1478(14) 2_565

loop_
_geom_torsion_atom_site_label_1
_geom_torsion_atom_site_label_2
_geom_torsion_atom_site_label_3
_geom_torsion_atom_site_label_4
_geom_torsion
_geom_torsion_site_symmetry_1
_geom_torsion_site_symmetry_4
N1 C1 C2 C3 -0.1(2) . .
C20 C1 C2 C3 176.98(18) . .
C1 C2 C3 C4 -2.0(2) . .
C2 C3 C4 N1 3.5(2) . .
C2 C3 C4 C5 -169.8(2) . .
N1 C4 C5 C6 0.4(3) . .
C3 C4 C5 C6 172.6(2) . .
N1 C4 C5 C21 -176.09(18) . .
C3 C4 C5 C21 -3.9(3) . .
C4 C5 C6 N2 -2.4(3) . .
C21 C5 C6 N2 174.05(19) . .
C4 C5 C6 C7 175.3(2) . .
C21 C5 C6 C7 -8.2(3) . .
N2 C6 C7 C8 0.5(2) . .
C5 C6 C7 C8 -177.5(2) . .
C6 C7 C8 C9 -0.4(2) . .
C7 C8 C9 N2 0.2(2) . .
C7 C8 C9 C10 177.6(2) . .
N2 C9 C10 C11 1.3(3) . .
C8 C9 C10 C11 -175.7(2) . .
N2 C9 C10 C35 176.28(19) . .
C8 C9 C10 C35 -0.7(3) . .
C9 C10 C11 N3 0.6(3) . .
C35 C10 C11 N3 -174.30(19) . .
C9 C10 C11 C12 176.0(2) . .
C35 C10 C11 C12 1.1(3) . .
N3 C11 C12 C13 0.3(2) . .
C10 C11 C12 C13 -175.8(2) . .
C11 C12 C13 C14 0.5(2) . .
C12 C13 C14 N3 -1.1(2) . .
C12 C13 C14 C15 177.3(2) . .
N3 C14 C15 C16 0.7(3) . .
C13 C14 C15 C16 -177.4(2) . .
N3 C14 C15 C49 -175.94(18) . .
C13 C14 C15 C49 6.0(3) . .
C14 C15 C16 N4 -0.7(3) . .
C49 C15 C16 N4 176.00(19) . .
C14 C15 C16 C17 -171.8(2) . .
C49 C15 C16 C17 4.9(3) . .
N4 C16 C17 C18 -2.5(2) . .
C15 C16 C17 C18 169.9(2) . .
C16 C17 C18 C19 0.8(2) . .
C17 C18 C19 N4 1.2(2) . .
C17 C18 C19 C20 -175.89(19) . .
N1 C1 C20 O1 166.61(18) . .
C2 C1 C20 O1 -10.1(3) . .
N1 C1 C20 C19 -13.4(3) . .
C2 C1 C20 C19 169.94(19) . .
N4 C19 C20 O1 -165.79(19) . .
C18 C19 C20 O1 10.9(3) . .
N4 C19 C20 C1 14.2(3) . .
C18 C19 C20 C1 -169.16(19) . .
C4 C5 C21 C22 -81.7(2) . .
C6 C5 C21 C22 101.6(2) . .
C4 C5 C21 C26 95.2(2) . .
C6 C5 C21 C26 -81.6(2) . .
C26 C21 C22 C23 0.4(3) . .
C5 C21 C22 C23 177.21(18) . .
C21 C22 C23 C24 -0.6(3) . .
C21 C22 C23 C27 178.76(19) . .
C22 C23 C24 C25 0.0(3) . .
C27 C23 C24 C25 -179.4(2) . .
C23 C24 C25 C26 1.0(3) . .
C23 C24 C25 C31 -179.2(2) . .
C24 C25 C26 C21 -1.2(3) . .
C31 C25 C26 C21 178.9(2) . .
C22 C21 C26 C25 0.6(3) . .
C5 C21 C26 C25 -176.27(19) . .
C24 C23 C27 C28 -162.2(2) . .
C22 C23 C27 C28 18.4(3) . .
C24 C23 C27 C29 -41.0(3) . .
C22 C23 C27 C29 139.6(2) . .
C24 C23 C27 C30 79.0(3) . .
C22 C23 C27 C30 -100.4(2) . .
C26 C25 C31 C33 -138.8(3) . .
C24 C25 C31 C33 41.3(4) . .
C26 C25 C31 C34 -14.3(4) . .
C24 C25 C31 C34 165.9(3) . .
C26 C25 C31 C32 100.9(3) . .
C24 C25 C31 C32 -79.0(3) . .
C11 C10 C35 C36 86.5(3) . .
C9 C10 C35 C36 -88.9(2) . .
C11 C10 C35 C40 -94.5(2) . .
C9 C10 C35 C40 90.1(3) . .
C40 C35 C36 C37 -1.0(3) . .
C10 C35 C36 C37 178.0(2) . .
C35 C36 C37 C38 0.8(3) . .
C35 C36 C37 C41 -176.7(2) . .
C36 C37 C38 C39 0.2(4) . .
C41 C37 C38 C39 177.8(2) . .
C37 C38 C39 C40 -0.9(3) . .
C37 C38 C39 C45 -179.6(2) . .
C36 C35 C40 C39 0.3(3) . .
C10 C35 C40 C39 -178.7(2) . .
C38 C39 C40 C35 0.7(3) . .
C45 C39 C40 C35 179.3(2) . .
C36 C37 C41 C42 -11.1(4) . .
C38 C37 C41 C42 171.5(2) . .
C36 C37 C41 C43 108.8(3) . .
C38 C37 C41 C43 -68.7(3) . .
C36 C37 C41 C44 -131.3(2) . .
C38 C37 C41 C44 51.3(3) . .
C38 C39 C45 C46 66.4(3) . .
C40 C39 C45 C46 -112.2(2) . .
C38 C39 C45 C48 -172.9(2) . .
C40 C39 C45 C48 8.4(3) . .
C38 C39 C45 C47 -53.2(3) . .
C40 C39 C45 C47 128.1(2) . .
C16 C15 C49 C54 76.6(3) . .
C14 C15 C49 C54 -106.4(2) . .
C16 C15 C49 C50 -100.7(2) . .
C14 C15 C49 C50 76.3(3) . .
C54 C49 C50 C51 -1.7(3) . .
C15 C49 C50 C51 175.61(19) . .
C49 C50 C51 C52 1.7(3) . .
C49 C50 C51 C55 -177.6(2) . .
C50 C51 C52 C53 -0.6(3) . .
C55 C51 C52 C53 178.7(2) . .
C51 C52 C53 C54 -0.6(3) . .
C51 C52 C53 C59 178.3(2) . .
C50 C49 C54 C53 0.5(3) . .
C15 C49 C54 C53 -176.81(19) . .
C52 C53 C54 C49 0.7(3) . .
C59 C53 C54 C49 -178.22(19) . .
C50 C51 C55 C58 173.2(2) . .
C52 C51 C55 C58 -6.1(3) . .
C50 C51 C55 C57 53.3(3) . .
C52 C51 C55 C57 -125.9(2) . .
C50 C51 C55 C56 -65.7(3) . .
C52 C51 C55 C56 115.0(2) . .
C54 C53 C59 C62 69.8(3) . .
C52 C53 C59 C62 -109.0(3) . .
C54 C53 C59 C60 -170.1(2) . .
C52 C53 C59 C60 11.0(3) . .
C54 C53 C59 C61 -49.0(3) . .
C52 C53 C59 C61 132.2(3) . .
O3 C63 C64 C65 18(3) . .
C63 C64 C65 C66 9(2) . .
C64 C65 C66 O3 -40.2(14) . .
O2 C67 C68 C69 -3.1(10) . .
C67 C68 C69 C70 -11.9(10) . .
C68 C69 C70 O2 23.4(9) . .
C2 C1 N1 C4 2.3(2) . .
C20 C1 N1 C4 -174.73(18) . .
C2 C1 N1 Zn1 162.38(14) . .
C20 C1 N1 Zn1 -14.6(3) . .
C5 C4 N1 C1 169.76(19) . .
C3 C4 N1 C1 -3.5(2) . .
C5 C4 N1 Zn1 10.2(3) . .
C3 C4 N1 Zn1 -163.09(14) . .
N2 Zn1 N1 C1 -169.24(16) . .
N3 Zn1 N1 C1 108.0(2) . .
N4 Zn1 N1 C1 29.17(16) . .
O1 Zn1 N1 C1 -63.39(16) 2_565 .
N2 Zn1 N1 C4 -13.30(16) . .
N3 Zn1 N1 C4 -96.0(3) . .
N4 Zn1 N1 C4 -174.90(16) . .
O1 Zn1 N1 C4 92.54(16) 2_565 .
C5 C6 N2 C9 177.65(19) . .
C7 C6 N2 C9 -0.4(2) . .
C5 C6 N2 Zn1 -6.5(3) . .
C7 C6 N2 Zn1 175.53(14) . .
C10 C9 N2 C6 -177.3(2) . .
C8 C9 N2 C6 0.1(2) . .
C10 C9 N2 Zn1 6.9(3) . .
C8 C9 N2 Zn1 -175.76(14) . .
N3 Zn1 N2 C6 173.53(17) . .
N1 Zn1 N2 C6 11.58(17) . .
N4 Zn1 N2 C6 91.1(3) . .
O1 Zn1 N2 C6 -80.79(17) 2_565 .
N3 Zn1 N2 C9 -11.44(17) . .
N1 Zn1 N2 C9 -173.38(17) . .
N4 Zn1 N2 C9 -93.8(3) . .
O1 Zn1 N2 C9 94.25(17) 2_565 .
C15 C14 N3 C11 -177.10(19) . .
C13 C14 N3 C11 1.2(2) . .
C15 C14 N3 Zn1 8.3(3) . .
C13 C14 N3 Zn1 -173.31(14) . .
C10 C11 N3 C14 175.0(2) . .
C12 C11 N3 C14 -0.9(2) . .
C10 C11 N3 Zn1 -10.4(3) . .
C12 C11 N3 Zn1 173.66(14) . .
N2 Zn1 N3 C14 -173.48(17) . .
N1 Zn1 N3 C14 -90.8(3) . .
N4 Zn1 N3 C14 -12.03(17) . .
O1 Zn1 N3 C14 80.34(17) 2_565 .
N2 Zn1 N3 C11 13.00(17) . .
N1 Zn1 N3 C11 95.7(3) . .
N4 Zn1 N3 C11 174.45(17) . .
O1 Zn1 N3 C11 -93.19(17) 2_565 .
C18 C19 N4 C16 -2.7(2) . .
C20 C19 N4 C16 174.29(19) . .
C18 C19 N4 Zn1 -164.02(14) . .
C20 C19 N4 Zn1 13.0(3) . .
C15 C16 N4 C19 -169.1(2) . .
C17 C16 N4 C19 3.2(2) . .
C15 C16 N4 Zn1 -8.3(3) . .
C17 C16 N4 Zn1 164.02(14) . .
N2 Zn1 N4 C19 -108.1(2) . .
N3 Zn1 N4 C19 169.44(17) . .
N1 Zn1 N4 C19 -28.41(17) . .
O1 Zn1 N4 C19 64.11(17) 2_565 .
N2 Zn1 N4 C16 94.4(3) . .
N3 Zn1 N4 C16 11.97(17) . .
N1 Zn1 N4 C16 174.11(17) . .
O1 Zn1 N4 C16 -93.36(17) 2_565 .
C1 C20 O1 Zn1 -89.4(2) . 2_565
C19 C20 O1 Zn1 90.54(19) . 2_565
C69 C70 O2 C67 -26.3(8) . .
C68 C67 O2 C70 18.9(9) . .
C65 C66 O3 C63 49.7(11) . .
C64 C63 O3 C66 -39(2) . .
